data_7200334
loop_
_publ_author_name
'Neves, Ana Isabel Soares'
'Santos, Isabel Cordeiro'
'Belo, Dulce'
'Almeida, Manuel'

_publ_section_title
;
 Cation and ligand roles in the coordination of FeIII bisdithiolene
 complexes; the crystal structures of (BrBzPy)2[Fe(qdt)2]2 and
 [Fe(\a-tpdt)2]22&#x2212; salts
;
_journal_issue 6
_journal_name_full CrystEngComm
_journal_page_first 1046
_journal_paper_doi 10.1039/b813242a
_journal_volume 11
_journal_year 2009
_chemical_formula_moiety 'C32 H16 Fe2 N8 S8, 2(C12 H11 Br N)'
_chemical_formula_sum 'C56 H38 Br2 Fe2 N10 S8'
_chemical_formula_weight 1378.96
_chemical_name_systematic
;
?
;
_space_group_IT_number 2
_symmetry_cell_setting triclinic
_symmetry_space_group_name_Hall '-P 1'
_symmetry_space_group_name_H-M 'P -1'
_atom_sites_solution_hydrogens geom
_atom_sites_solution_primary direct
_atom_sites_solution_secondary difmap
_audit_creation_method SHELXL-97
_cell_angle_alpha 100.625(3)
_cell_angle_beta 98.672(3)
_cell_angle_gamma 106.991(3)
_cell_formula_units_Z 1
_cell_length_a 7.3129(4)
_cell_length_b 11.4865(7)
_cell_length_c 17.0461(11)
_cell_measurement_reflns_used 1662
_cell_measurement_temperature 150(2)
_cell_measurement_theta_max 25.40
_cell_measurement_theta_min 2.52
_cell_volume 1313.60(14)
_computing_cell_refinement 'Bruker SMART, (Bruker, 2004)'
_computing_data_collection 'Bruker SMART, (Bruker, 2004)'
_computing_data_reduction 'Bruker SAINT, (Bruker, 2004)'
_computing_molecular_graphics ORTEP3(Farrugia,1997)
_computing_publication_material 'WinGX (Farrugia, 1999)'
_computing_structure_refinement 'SHELXL-97 (Sheldrick, 1997)'
_computing_structure_solution 'SIR97 (Altomare, 1999)'
_diffrn_ambient_temperature 150(2)
_diffrn_measured_fraction_theta_full 0.996
_diffrn_measured_fraction_theta_max 0.996
_diffrn_measurement_device_type 'Bruker-AXS APEX- CCD area-detector'
_diffrn_measurement_method '\f and \w'
_diffrn_radiation_monochromator graphite
_diffrn_radiation_source 'fine-focus sealed tube'
_diffrn_radiation_type MoK\a
_diffrn_radiation_wavelength 0.71073
_diffrn_reflns_av_R_equivalents 0.0601
_diffrn_reflns_av_sigmaI/netI 0.0977
_diffrn_reflns_limit_h_max 8
_diffrn_reflns_limit_h_min -8
_diffrn_reflns_limit_k_max 13
_diffrn_reflns_limit_k_min -13
_diffrn_reflns_limit_l_max 20
_diffrn_reflns_limit_l_min -20
_diffrn_reflns_number 11335
_diffrn_reflns_theta_full 25.68
_diffrn_reflns_theta_max 25.68
_diffrn_reflns_theta_min 2.75
_exptl_absorpt_coefficient_mu 2.444
_exptl_absorpt_correction_T_max 0.9528
_exptl_absorpt_correction_T_min 0.5691
_exptl_absorpt_correction_type multi-scan
_exptl_absorpt_process_details '(SADABS; Sheldrick, 2004)'
_exptl_crystal_colour black
_exptl_crystal_density_diffrn 1.743
_exptl_crystal_density_method 'not measured'
_exptl_crystal_description needle
_exptl_crystal_F_000 694
_exptl_crystal_size_max 0.26
_exptl_crystal_size_mid 0.04
_exptl_crystal_size_min 0.02
_refine_diff_density_max 0.628
_refine_diff_density_min -0.609
_refine_diff_density_rms 0.109
_refine_ls_extinction_method none
_refine_ls_goodness_of_fit_ref 0.903
_refine_ls_hydrogen_treatment constr
_refine_ls_matrix_type full
_refine_ls_number_parameters 352
_refine_ls_number_reflns 4957
_refine_ls_number_restraints 0
_refine_ls_restrained_S_all 0.903
_refine_ls_R_factor_all 0.0933
_refine_ls_R_factor_gt 0.0424
_refine_ls_shift/su_max 0.000
_refine_ls_shift/su_mean 0.000
_refine_ls_structure_factor_coef Fsqd
_refine_ls_weighting_details 'calc w=1/[\s^2^(Fo^2^)+(0.0302P)^2^+0.0000P] where P=(Fo^2^+2Fc^2^)/3'
_refine_ls_weighting_scheme calc
_refine_ls_wR_factor_gt 0.0723
_refine_ls_wR_factor_ref 0.0812
_reflns_number_gt 3157
_reflns_number_total 4957
_reflns_threshold_expression >2sigma(I)
_cod_data_source_file b813242a.txt
_cod_data_source_block brfqdt
_cod_original_sg_symbol_H-M P-1
_cod_database_code 7200334

loop_
_symmetry_equiv_pos_as_xyz
'x, y, z'
'-x, -y, -z'

loop_
_atom_site_label
_atom_site_type_symbol
_atom_site_fract_x
_atom_site_fract_y
_atom_site_fract_z
_atom_site_U_iso_or_equiv
_atom_site_adp_type
_atom_site_occupancy
_atom_site_symmetry_multiplicity
_atom_site_calc_flag
_atom_site_refinement_flags
_atom_site_disorder_assembly
_atom_site_disorder_group
Br1 Br 0.38841(7) 0.32367(5) 0.13913(3) 0.03094(15) Uani 1 1 d . . .
Fe1 Fe 0.71996(8) 0.03868(6) 0.55216(3) 0.01376(15) Uani 1 1 d . . .
S1 S 0.93239(14) 0.19923(10) 0.64799(6) 0.0157(2) Uani 1 1 d . . .
S2 S 0.65311(15) -0.06762(10) 0.64698(6) 0.0161(2) Uani 1 1 d . . .
S3 S 0.87005(14) 0.10426(10) 0.45593(6) 0.0162(2) Uani 1 1 d . . .
S4 S 0.54207(14) -0.14081(10) 0.46206(6) 0.0143(2) Uani 1 1 d . . .
N1 N 0.9471(5) 0.2585(3) 0.80719(19) 0.0155(8) Uani 1 1 d . . .
N2 N 0.7101(5) 0.0140(3) 0.8070(2) 0.0189(8) Uani 1 1 d . . .
N3 N 0.8080(5) 0.0015(3) 0.2974(2) 0.0170(8) Uani 1 1 d . . .
N4 N 0.5372(5) -0.2259(3) 0.3070(2) 0.0162(8) Uani 1 1 d . . .
N5 N 1.2395(4) 0.4482(3) 0.4148(2) 0.0146(8) Uani 1 1 d . . .
C1 C 0.8759(5) 0.1684(4) 0.7402(2) 0.0136(10) Uani 1 1 d . . .
C2 C 0.7520(5) 0.0447(4) 0.7400(2) 0.0134(9) Uani 1 1 d . . .
C3 C 0.9008(6) 0.2280(4) 0.8777(3) 0.0189(10) Uani 1 1 d . . .
C4 C 0.7836(6) 0.1070(4) 0.8774(2) 0.0169(10) Uani 1 1 d . . .
C5 C 0.9712(6) 0.3218(4) 0.9518(3) 0.0262(11) Uani 1 1 d . . .
H5 H 1.0488 0.4043 0.9523 0.031 Uiso 1 1 calc R . .
C6 C 0.7427(6) 0.0807(5) 0.9518(3) 0.0284(12) Uani 1 1 d . . .
H6 H 0.6665 -0.0015 0.9525 0.034 Uiso 1 1 calc R . .
C7 C 0.9277(6) 0.2940(5) 1.0223(3) 0.0280(12) Uani 1 1 d . . .
H7 H 0.9762 0.3573 1.0720 0.034 Uiso 1 1 calc R . .
C8 C 0.8118(6) 0.1727(5) 1.0228(3) 0.0281(12) Uani 1 1 d . . .
H8 H 0.7815 0.1546 1.0724 0.034 Uiso 1 1 calc R . .
C9 C 0.7584(5) -0.0146(4) 0.3667(2) 0.0142(9) Uani 1 1 d . . .
C10 C 0.6173(5) -0.1291(4) 0.3699(2) 0.0127(9) Uani 1 1 d . . .
C11 C 0.7214(6) -0.0941(4) 0.2297(2) 0.0166(10) Uani 1 1 d . . .
C12 C 0.5882(6) -0.2088(4) 0.2339(2) 0.0170(10) Uani 1 1 d . . .
C13 C 0.7655(6) -0.0799(4) 0.1537(3) 0.0229(11) Uani 1 1 d . . .
H13 H 0.8532 -0.0029 0.1497 0.027 Uiso 1 1 calc R . .
C14 C 0.5085(6) -0.3073(4) 0.1633(3) 0.0231(11) Uani 1 1 d . . .
H14 H 0.4232 -0.3858 0.1661 0.028 Uiso 1 1 calc R . .
C15 C 0.6831(7) -0.1757(5) 0.0863(3) 0.0304(12) Uani 1 1 d . . .
H15 H 0.7137 -0.1650 0.0353 0.036 Uiso 1 1 calc R . .
C16 C 0.5538(6) -0.2901(5) 0.0904(3) 0.0279(12) Uani 1 1 d . . .
H16 H 0.4971 -0.3562 0.0424 0.033 Uiso 1 1 calc R . .
C17 C 1.2483(5) 0.3654(4) 0.4602(2) 0.0164(10) Uani 1 1 d . . .
H17 H 1.2473 0.2840 0.4352 0.020 Uiso 1 1 calc R . .
C18 C 1.2587(5) 0.3986(4) 0.5433(3) 0.0202(10) Uani 1 1 d . . .
H18 H 1.2651 0.3404 0.5758 0.024 Uiso 1 1 calc R . .
C19 C 1.2597(5) 0.5158(4) 0.5785(3) 0.0192(10) Uani 1 1 d . . .
H19 H 1.2667 0.5395 0.6356 0.023 Uiso 1 1 calc R . .
C20 C 1.2506(6) 0.5992(4) 0.5313(3) 0.0204(10) Uani 1 1 d . . .
H20 H 1.2523 0.6810 0.5554 0.024 Uiso 1 1 calc R . .
C21 C 1.2391(5) 0.5638(4) 0.4490(3) 0.0186(10) Uani 1 1 d . . .
H21 H 1.2308 0.6209 0.4159 0.022 Uiso 1 1 calc R . .
C22 C 1.2258(6) 0.4122(4) 0.3248(2) 0.0231(11) Uani 1 1 d . . .
H22A H 1.2614 0.3352 0.3112 0.028 Uiso 1 1 calc R . .
H22B H 1.3206 0.4800 0.3088 0.028 Uiso 1 1 calc R . .
C23 C 1.0243(6) 0.3893(4) 0.2771(2) 0.0155(10) Uani 1 1 d . . .
C24 C 0.8758(6) 0.2767(4) 0.2695(2) 0.0231(11) Uani 1 1 d . . .
H24 H 0.9042 0.2132 0.2928 0.028 Uiso 1 1 calc R . .
C25 C 0.6872(6) 0.2570(4) 0.2282(2) 0.0220(10) Uani 1 1 d . . .
H25 H 0.5859 0.1800 0.2223 0.026 Uiso 1 1 calc R . .
C26 C 0.6493(6) 0.3503(4) 0.1960(2) 0.0185(10) Uani 1 1 d . . .
C27 C 0.7917(6) 0.4630(4) 0.2019(2) 0.0208(10) Uani 1 1 d . . .
H27 H 0.7615 0.5258 0.1784 0.025 Uiso 1 1 calc R . .
C28 C 0.9803(6) 0.4819(4) 0.2433(2) 0.0196(10) Uani 1 1 d . . .
H28 H 1.0808 0.5591 0.2487 0.023 Uiso 1 1 calc R . .

loop_
_atom_site_aniso_label
_atom_site_aniso_U_11
_atom_site_aniso_U_22
_atom_site_aniso_U_33
_atom_site_aniso_U_23
_atom_site_aniso_U_13
_atom_site_aniso_U_12
Br1 0.0239(3) 0.0383(3) 0.0236(3) 0.0007(2) -0.0007(2) 0.0069(2)
Fe1 0.0150(3) 0.0129(4) 0.0134(3) 0.0039(3) 0.0027(2) 0.0044(3)
S1 0.0160(6) 0.0141(6) 0.0155(5) 0.0047(5) 0.0029(4) 0.0021(5)
S2 0.0196(6) 0.0139(6) 0.0136(5) 0.0040(5) 0.0025(4) 0.0038(5)
S3 0.0166(6) 0.0145(6) 0.0165(5) 0.0051(5) 0.0040(4) 0.0029(5)
S4 0.0155(5) 0.0134(6) 0.0140(5) 0.0040(4) 0.0036(4) 0.0042(4)
N1 0.0181(19) 0.013(2) 0.0138(18) 0.0013(16) 0.0019(15) 0.0046(15)
N2 0.0192(19) 0.020(2) 0.019(2) 0.0089(17) 0.0072(16) 0.0060(16)
N3 0.0205(19) 0.019(2) 0.020(2) 0.0082(17) 0.0099(16) 0.0136(16)
N4 0.0142(18) 0.014(2) 0.0206(19) 0.0019(16) 0.0032(15) 0.0060(15)
N5 0.0146(18) 0.014(2) 0.0146(18) 0.0047(16) 0.0018(14) 0.0041(15)
C1 0.010(2) 0.021(3) 0.014(2) 0.008(2) 0.0032(17) 0.0090(19)
C2 0.010(2) 0.011(2) 0.020(2) 0.0047(19) 0.0046(18) 0.0040(18)
C3 0.020(2) 0.027(3) 0.017(2) 0.008(2) 0.0082(19) 0.014(2)
C4 0.022(2) 0.023(3) 0.011(2) 0.0042(19) 0.0025(18) 0.015(2)
C5 0.027(3) 0.028(3) 0.024(3) 0.002(2) 0.004(2) 0.013(2)
C6 0.032(3) 0.030(3) 0.024(3) 0.010(2) 0.010(2) 0.008(2)
C7 0.033(3) 0.038(3) 0.015(2) -0.003(2) 0.001(2) 0.021(2)
C8 0.037(3) 0.039(3) 0.013(2) 0.010(2) 0.011(2) 0.015(3)
C9 0.013(2) 0.014(2) 0.017(2) 0.0025(19) 0.0023(17) 0.0080(18)
C10 0.012(2) 0.013(2) 0.017(2) 0.0045(19) 0.0013(17) 0.0099(18)
C11 0.022(2) 0.017(3) 0.016(2) 0.0043(19) 0.0035(18) 0.013(2)
C12 0.021(2) 0.021(3) 0.013(2) 0.002(2) 0.0003(18) 0.015(2)
C13 0.028(3) 0.028(3) 0.020(2) 0.011(2) 0.007(2) 0.016(2)
C14 0.023(2) 0.024(3) 0.024(3) 0.000(2) 0.004(2) 0.012(2)
C15 0.045(3) 0.041(4) 0.016(2) 0.007(2) 0.012(2) 0.029(3)
C16 0.032(3) 0.037(3) 0.015(2) -0.006(2) -0.001(2) 0.022(2)
C17 0.014(2) 0.012(2) 0.022(2) 0.003(2) 0.0027(18) 0.0039(18)
C18 0.015(2) 0.025(3) 0.025(2) 0.011(2) 0.0089(19) 0.009(2)
C19 0.013(2) 0.025(3) 0.018(2) 0.001(2) 0.0039(18) 0.007(2)
C20 0.016(2) 0.015(3) 0.028(3) 0.000(2) 0.0024(19) 0.0065(19)
C21 0.012(2) 0.015(3) 0.028(3) 0.011(2) 0.0013(18) 0.0008(19)
C22 0.027(3) 0.030(3) 0.016(2) 0.007(2) 0.0090(19) 0.012(2)
C23 0.017(2) 0.019(3) 0.010(2) 0.0052(19) 0.0058(17) 0.0045(19)
C24 0.035(3) 0.016(3) 0.019(2) 0.006(2) 0.007(2) 0.007(2)
C25 0.030(3) 0.013(3) 0.020(2) 0.003(2) 0.007(2) 0.002(2)
C26 0.011(2) 0.023(3) 0.011(2) -0.007(2) -0.0018(17) -0.0010(19)
C27 0.027(3) 0.018(3) 0.018(2) 0.005(2) 0.0030(19) 0.009(2)
C28 0.023(2) 0.015(3) 0.018(2) 0.005(2) 0.0097(19) -0.0009(19)

loop_
_atom_type_symbol
_atom_type_description
_atom_type_scat_dispersion_real
_atom_type_scat_dispersion_imag
_atom_type_scat_source
C C 0.0033 0.0016 'International Tables Vol C Tables 4.2.6.8 and 6.1.1.4'
H H 0.0000 0.0000 'International Tables Vol C Tables 4.2.6.8 and 6.1.1.4'
N N 0.0061 0.0033 'International Tables Vol C Tables 4.2.6.8 and 6.1.1.4'
S S 0.1246 0.1234 'International Tables Vol C Tables 4.2.6.8 and 6.1.1.4'
Fe Fe 0.3463 0.8444 'International Tables Vol C Tables 4.2.6.8 and 6.1.1.4'
Br Br -0.2901 2.4595 'International Tables Vol C Tables 4.2.6.8 and 6.1.1.4'

loop_
_geom_angle_atom_site_label_1
_geom_angle_atom_site_label_2
_geom_angle_atom_site_label_3
_geom_angle
_geom_angle_site_symmetry_1
_geom_angle_site_symmetry_3
_geom_angle_publ_flag
S1 Fe1 S2 89.92(4) . . ?
S1 Fe1 S4 169.91(5) . . ?
S2 Fe1 S4 85.55(4) . . ?
S1 Fe1 S3 90.86(4) . . ?
S2 Fe1 S3 157.50(5) . . ?
S4 Fe1 S3 89.91(4) . . ?
S1 Fe1 S4 94.61(4) . 2_656 ?
S2 Fe1 S4 103.97(4) . 2_656 ?
S4 Fe1 S4 95.23(4) . 2_656 ?
S3 Fe1 S4 98.38(4) . 2_656 ?
C1 S1 Fe1 104.29(14) . . ?
C2 S2 Fe1 104.73(14) . . ?
C9 S3 Fe1 105.40(15) . . ?
C10 S4 Fe1 105.76(14) . . ?
C10 S4 Fe1 99.30(12) . 2_656 ?
Fe1 S4 Fe1 84.77(4) . 2_656 ?
C1 N1 C3 116.3(4) . . ?
C2 N2 C4 116.4(4) . . ?
C9 N3 C11 117.7(4) . . ?
C10 N4 C12 115.7(4) . . ?
C17 N5 C21 120.9(4) . . ?
C17 N5 C22 120.1(3) . . ?
C21 N5 C22 119.0(3) . . ?
N1 C1 C2 121.9(4) . . ?
N1 C1 S1 119.0(3) . . ?
C2 C1 S1 119.1(3) . . ?
N2 C2 C1 122.3(4) . . ?
N2 C2 S2 118.9(3) . . ?
C1 C2 S2 118.8(3) . . ?
N1 C3 C4 121.6(4) . . ?
N1 C3 C5 118.9(4) . . ?
C4 C3 C5 119.6(4) . . ?
N2 C4 C3 121.5(4) . . ?
N2 C4 C6 119.4(4) . . ?
C3 C4 C6 119.0(4) . . ?
C7 C5 C3 120.0(5) . . ?
C7 C5 H5 120.0 . . ?
C3 C5 H5 120.0 . . ?
C8 C6 C4 120.5(5) . . ?
C8 C6 H6 119.7 . . ?
C4 C6 H6 119.7 . . ?
C5 C7 C8 120.8(4) . . ?
C5 C7 H7 119.6 . . ?
C8 C7 H7 119.6 . . ?
C6 C8 C7 120.0(4) . . ?
C6 C8 H8 120.0 . . ?
C7 C8 H8 120.0 . . ?
N3 C9 C10 120.7(4) . . ?
N3 C9 S3 119.4(3) . . ?
C10 C9 S3 119.9(3) . . ?
N4 C10 C9 123.6(4) . . ?
N4 C10 S4 117.7(3) . . ?
C9 C10 S4 118.7(3) . . ?
N3 C11 C13 119.8(4) . . ?
N3 C11 C12 121.3(4) . . ?
C13 C11 C12 118.9(4) . . ?
N4 C12 C14 119.6(4) . . ?
N4 C12 C11 120.8(4) . . ?
C14 C12 C11 119.5(4) . . ?
C15 C13 C11 120.2(4) . . ?
C15 C13 H13 119.9 . . ?
C11 C13 H13 119.9 . . ?
C16 C14 C12 120.0(4) . . ?
C16 C14 H14 120.0 . . ?
C12 C14 H14 120.0 . . ?
C13 C15 C16 121.1(4) . . ?
C13 C15 H15 119.4 . . ?
C16 C15 H15 119.4 . . ?
C14 C16 C15 120.3(4) . . ?
C14 C16 H16 119.9 . . ?
C15 C16 H16 119.9 . . ?
N5 C17 C18 119.9(4) . . ?
N5 C17 H17 120.1 . . ?
C18 C17 H17 120.1 . . ?
C19 C18 C17 119.5(4) . . ?
C19 C18 H18 120.3 . . ?
C17 C18 H18 120.3 . . ?
C18 C19 C20 119.9(4) . . ?
C18 C19 H19 120.1 . . ?
C20 C19 H19 120.1 . . ?
C21 C20 C19 119.6(4) . . ?
C21 C20 H20 120.2 . . ?
C19 C20 H20 120.2 . . ?
N5 C21 C20 120.3(4) . . ?
N5 C21 H21 119.9 . . ?
C20 C21 H21 119.9 . . ?
N5 C22 C23 111.8(3) . . ?
N5 C22 H22A 109.3 . . ?
C23 C22 H22A 109.3 . . ?
N5 C22 H22B 109.3 . . ?
C23 C22 H22B 109.3 . . ?
H22A C22 H22B 107.9 . . ?
C28 C23 C24 119.3(4) . . ?
C28 C23 C22 120.6(4) . . ?
C24 C23 C22 120.0(4) . . ?
C25 C24 C23 120.3(4) . . ?
C25 C24 H24 119.9 . . ?
C23 C24 H24 119.9 . . ?
C26 C25 C24 118.8(4) . . ?
C26 C25 H25 120.6 . . ?
C24 C25 H25 120.6 . . ?
C25 C26 C27 122.8(4) . . ?
C25 C26 Br1 118.9(3) . . ?
C27 C26 Br1 118.2(3) . . ?
C26 C27 C28 117.9(4) . . ?
C26 C27 H27 121.0 . . ?
C28 C27 H27 121.0 . . ?
C27 C28 C23 120.8(4) . . ?
C27 C28 H28 119.6 . . ?
C23 C28 H28 119.6 . . ?

loop_
_geom_bond_atom_site_label_1
_geom_bond_atom_site_label_2
_geom_bond_distance
_geom_bond_site_symmetry_2
_geom_bond_publ_flag
Br1 C26 1.914(4) . ?
Fe1 S1 2.2208(11) . ?
Fe1 S2 2.2271(12) . ?
Fe1 S4 2.2280(12) . ?
Fe1 S3 2.2312(12) . ?
Fe1 S4 2.5270(12) 2_656 ?
S1 C1 1.755(4) . ?
S2 C2 1.748(4) . ?
S3 C9 1.747(4) . ?
S4 C10 1.756(4) . ?
S4 Fe1 2.5270(12) 2_656 ?
N1 C1 1.310(5) . ?
N1 C3 1.376(5) . ?
N2 C2 1.309(5) . ?
N2 C4 1.367(5) . ?
N3 C9 1.317(5) . ?
N3 C11 1.357(5) . ?
N4 C10 1.311(5) . ?
N4 C12 1.385(5) . ?
N5 C17 1.342(5) . ?
N5 C21 1.350(5) . ?
N5 C22 1.494(5) . ?
C1 C2 1.444(5) . ?
C3 C4 1.402(6) . ?
C3 C5 1.415(6) . ?
C4 C6 1.411(6) . ?
C5 C7 1.358(6) . ?
C5 H5 0.9500 . ?
C6 C8 1.366(6) . ?
C6 H6 0.9500 . ?
C7 C8 1.406(6) . ?
C7 H7 0.9500 . ?
C8 H8 0.9500 . ?
C9 C10 1.431(5) . ?
C11 C13 1.409(6) . ?
C11 C12 1.413(6) . ?
C12 C14 1.403(5) . ?
C13 C15 1.353(6) . ?
C13 H13 0.9500 . ?
C14 C16 1.366(6) . ?
C14 H14 0.9500 . ?
C15 C16 1.399(6) . ?
C15 H15 0.9500 . ?
C16 H16 0.9500 . ?
C17 C18 1.382(5) . ?
C17 H17 0.9500 . ?
C18 C19 1.367(5) . ?
C18 H18 0.9500 . ?
C19 C20 1.369(6) . ?
C19 H19 0.9500 . ?
C20 C21 1.368(6) . ?
C20 H20 0.9500 . ?
C21 H21 0.9500 . ?
C22 C23 1.494(5) . ?
C22 H22A 0.9900 . ?
C22 H22B 0.9900 . ?
C23 C28 1.392(6) . ?
C23 C24 1.395(6) . ?
C24 C25 1.384(6) . ?
C24 H24 0.9500 . ?
C25 C26 1.369(6) . ?
C25 H25 0.9500 . ?
C26 C27 1.380(6) . ?
C27 C28 1.387(5) . ?
C27 H27 0.9500 . ?
C28 H28 0.9500 . ?
